data_2209945
loop_
_publ_author_name
'Fran\,cois Loiseau'
'Reinhard Neier'
'Helen Stoeckli-Evans'

_publ_section_title
;<i>rac</i>-(<i>R</i>)-2-[(2<i>R</i>,5<i>R</i>)-5-Methyltetrahydrofuran-2-yl]propanoic
 acid
;
_journal_coeditor_code LH2135
_journal_issue 8
_journal_name_full 'Acta Crystallographica Section E'
_journal_page_first o3407
_journal_page_last o3409
_journal_paper_doi 10.1107/S160053680602705X
_journal_volume 62
_journal_year 2006
_chemical_formula_iupac 'C8 H14 O3'
_chemical_formula_moiety 'C8 H14 O3'
_chemical_formula_sum 'C8 H14 O3'
_chemical_formula_weight 158.19
_chemical_name_systematic
;
rac-(R)-2-[(2R,5R)-5-Methyltetrahydrofuran-2-yl]propanoic acid
;
_space_group_IT_number 14
_symmetry_cell_setting monoclinic
_symmetry_space_group_name_Hall '-P 2yn'
_symmetry_space_group_name_H-M 'P 1 21/n 1'
_atom_sites_solution_hydrogens geom
_atom_sites_solution_primary direct
_atom_sites_solution_secondary difmap
_audit_creation_method SHELXL-97
_cell_angle_alpha 90.00
_cell_angle_beta 117.022(13)
_cell_angle_gamma 90.00
_cell_formula_units_Z 4
_cell_length_a 8.7400(17)
_cell_length_b 11.870(3)
_cell_length_c 9.2749(16)
_cell_measurement_reflns_used 5311
_cell_measurement_temperature 173(2)
_cell_measurement_theta_max 29.13
_cell_measurement_theta_min 1.72
_cell_volume 857.2(3)
_computing_cell_refinement X-AREA
_computing_data_collection 'X-AREA (Stoe, 2005)'
_computing_data_reduction 'X-RED32 (Stoe, 2005)'
_computing_molecular_graphics 'PLATON  (Spek, 2003)'
_computing_publication_material SHELXL97
_computing_structure_refinement 'SHELXL97 (Sheldrick, 1997)'
_computing_structure_solution 'SHELXS97 (Sheldrick, 1997)'
_diffrn_ambient_temperature 173(2)
_diffrn_detector_area_resol_mean 0.81\%A
_diffrn_measured_fraction_theta_full 0.988
_diffrn_measured_fraction_theta_max 0.988
_diffrn_measurement_device '2-circle gonimometer'
_diffrn_measurement_device_type 'Stoe IPDS-2'
_diffrn_measurement_method '\f and \w'
_diffrn_radiation_monochromator graphite
_diffrn_radiation_source 'fine-focus sealed tube'
_diffrn_radiation_type MoK\a
_diffrn_radiation_wavelength 0.71073
_diffrn_reflns_av_R_equivalents 0.1170
_diffrn_reflns_av_sigmaI/netI 0.0665
_diffrn_reflns_limit_h_max 11
_diffrn_reflns_limit_h_min -11
_diffrn_reflns_limit_k_max 16
_diffrn_reflns_limit_k_min -16
_diffrn_reflns_limit_l_max 12
_diffrn_reflns_limit_l_min -11
_diffrn_reflns_number 10718
_diffrn_reflns_theta_full 29.28
_diffrn_reflns_theta_max 29.28
_diffrn_reflns_theta_min 2.66
_diffrn_standards_decay_% 0
_diffrn_standards_number 0
_exptl_absorpt_coefficient_mu 0.093
_exptl_absorpt_correction_type none
_exptl_crystal_colour colourless
_exptl_crystal_density_diffrn 1.226
_exptl_crystal_density_method 'not measured'
_exptl_crystal_description rod
_exptl_crystal_F_000 344
_exptl_crystal_size_max 0.50
_exptl_crystal_size_mid 0.23
_exptl_crystal_size_min 0.22
_refine_diff_density_max 0.209
_refine_diff_density_min -0.282
_refine_ls_extinction_method none
_refine_ls_goodness_of_fit_ref 1.029
_refine_ls_hydrogen_treatment constr
_refine_ls_matrix_type full
_refine_ls_number_parameters 103
_refine_ls_number_reflns 2312
_refine_ls_number_restraints 0
_refine_ls_restrained_S_all 1.029
_refine_ls_R_factor_all 0.0987
_refine_ls_R_factor_gt 0.0605
_refine_ls_shift/su_max 0.000
_refine_ls_shift/su_mean 0.000
_refine_ls_structure_factor_coef Fsqd
_refine_ls_weighting_details 'calc w=1/[\s^2^(Fo^2^)+(0.1002P)^2^] where P=(Fo^2^+2Fc^2^)/3'
_refine_ls_weighting_scheme calc
_refine_ls_wR_factor_gt 0.1643
_refine_ls_wR_factor_ref 0.1861
_reflns_number_gt 1392
_reflns_number_total 2312
_reflns_threshold_expression I>2\s(I)
_cod_data_source_file lh2135.cif
_cod_data_source_block Rac-II
_cod_original_sg_symbol_H-M 'P 21/n'
_cod_database_code 2209945
_cod_database_fobs_code 2209945

loop_
_symmetry_equiv_pos_as_xyz
'x, y, z'
'-x+1/2, y+1/2, -z+1/2'
'-x, -y, -z'
'x-1/2, -y-1/2, z-1/2'

loop_
_atom_site_type_symbol
_atom_site_label
_atom_site_fract_x
_atom_site_fract_y
_atom_site_fract_z
_atom_site_U_iso_or_equiv
_atom_site_adp_type
_atom_site_calc_flag
_atom_site_refinement_flags
_atom_site_occupancy
O O1 0.49353(18) 0.40255(10) 0.22475(18) 0.0534(4) Uani d . 1
O O2 0.86955(19) 0.50750(12) 0.29862(18) 0.0557(4) Uani d . 1
O O3 0.8165(2) 0.55718(13) 0.50323(17) 0.0582(4) Uani d . 1
H H3 0.9165 0.5321 0.5573 0.087 Uiso calc R 1
C C1 0.4611(3) 0.51734(15) 0.2490(2) 0.0478(4) Uani d . 1
H H1A 0.4681 0.5260 0.3591 0.057 Uiso calc R 1
C C2 0.2787(3) 0.53823(16) 0.1217(2) 0.0523(5) Uani d . 1
H H2A 0.2758 0.5637 0.0188 0.063 Uiso calc R 1
H H2B 0.2218 0.5954 0.1585 0.063 Uiso calc R 1
C C3 0.1936(3) 0.42376(18) 0.1019(3) 0.0600(5) Uani d . 1
H H3A 0.1321 0.4026 -0.0139 0.072 Uiso calc R 1
H H3B 0.1106 0.4246 0.1472 0.072 Uiso calc R 1
C C4 0.3399(3) 0.34142(16) 0.1950(2) 0.0526(5) Uani d . 1
H H4A 0.3413 0.3232 0.3008 0.063 Uiso calc R 1
C C5 0.3373(4) 0.23442(19) 0.1095(3) 0.0694(6) Uani d . 1
H H5C 0.2325 0.1923 0.0873 0.104 Uiso calc R 1
H H5B 0.4379 0.1889 0.1779 0.104 Uiso calc R 1
H H5A 0.3399 0.2518 0.0074 0.104 Uiso calc R 1
C C6 0.5969(3) 0.58995(14) 0.2363(2) 0.0478(5) Uani d . 1
H H6A 0.5835 0.5843 0.1236 0.057 Uiso calc R 1
C C7 0.5779(3) 0.71407(16) 0.2724(3) 0.0591(6) Uani d . 1
H H7C 0.6721 0.7580 0.2709 0.089 Uiso calc R 1
H H7B 0.5818 0.7201 0.3794 0.089 Uiso calc R 1
H H7A 0.4679 0.7432 0.1901 0.089 Uiso calc R 1
C C8 0.7733(3) 0.54813(14) 0.3524(2) 0.0452(4) Uani d . 1

loop_
_atom_site_aniso_label
_atom_site_aniso_U_11
_atom_site_aniso_U_22
_atom_site_aniso_U_33
_atom_site_aniso_U_12
_atom_site_aniso_U_13
_atom_site_aniso_U_23
O1 0.0495(8) 0.0365(6) 0.0691(9) 0.0027(5) 0.0224(7) 0.0056(5)
O2 0.0567(8) 0.0556(8) 0.0535(8) 0.0047(6) 0.0239(7) -0.0013(6)
O3 0.0588(9) 0.0601(8) 0.0475(8) 0.0086(7) 0.0170(7) -0.0042(6)
C1 0.0544(11) 0.0393(9) 0.0456(10) 0.0037(7) 0.0191(8) 0.0014(7)
C2 0.0514(11) 0.0449(9) 0.0529(11) 0.0054(8) 0.0169(9) -0.0026(8)
C3 0.0527(12) 0.0571(12) 0.0628(13) 0.0010(9) 0.0197(10) 0.0068(9)
C4 0.0558(11) 0.0465(10) 0.0544(11) -0.0034(8) 0.0241(9) 0.0031(8)
C5 0.0802(16) 0.0499(11) 0.0840(17) -0.0113(11) 0.0425(13) -0.0046(11)
C6 0.0572(11) 0.0375(8) 0.0444(10) 0.0032(8) 0.0192(8) 0.0013(7)
C7 0.0708(14) 0.0397(9) 0.0615(12) 0.0054(9) 0.0253(11) 0.0013(8)
C8 0.0541(11) 0.0330(7) 0.0451(10) -0.0048(7) 0.0195(8) -0.0028(6)

loop_
_atom_type_symbol
_atom_type_description
_atom_type_scat_dispersion_real
_atom_type_scat_dispersion_imag
_atom_type_scat_source
C C 0.0033 0.0016 'International Tables Vol C Tables 4.2.6.8 and 6.1.1.4'
H H 0.0000 0.0000 'International Tables Vol C Tables 4.2.6.8 and 6.1.1.4'
O O 0.0106 0.0060 'International Tables Vol C Tables 4.2.6.8 and 6.1.1.4'

loop_
_geom_angle_atom_site_label_1
_geom_angle_atom_site_label_2
_geom_angle_atom_site_label_3
_geom_angle
_geom_angle_publ_flag
C1 O1 C4 106.04(15) y
C8 O3 H3 109.5 ?
O1 C1 C6 108.16(16) y
O1 C1 C2 104.31(15) y
C6 C1 C2 115.54(16) y
O1 C1 H1A 109.5 ?
C6 C1 H1A 109.5 ?
C2 C1 H1A 109.5 ?
C1 C2 C3 103.44(16) y
C1 C2 H2A 111.1 ?
C3 C2 H2A 111.1 ?
C1 C2 H2B 111.1 ?
C3 C2 H2B 111.1 ?
H2A C2 H2B 109.0 ?
C2 C3 C4 105.39(17) y
C2 C3 H3A 110.7 ?
C4 C3 H3A 110.7 ?
C2 C3 H3B 110.7 ?
C4 C3 H3B 110.7 ?
H3A C3 H3B 108.8 ?
O1 C4 C5 108.59(18) y
O1 C4 C3 104.75(15) y
C5 C4 C3 115.95(19) y
O1 C4 H4A 109.1 ?
C5 C4 H4A 109.1 ?
C3 C4 H4A 109.1 ?
C4 C5 H5C 109.5 ?
C4 C5 H5B 109.5 ?
H5C C5 H5B 109.5 ?
C4 C5 H5A 109.5 ?
H5C C5 H5A 109.5 ?
H5B C5 H5A 109.5 ?
C8 C6 C1 109.90(15) y
C8 C6 C7 109.65(16) y
C1 C6 C7 111.29(17) y
C8 C6 H6A 108.6 ?
C1 C6 H6A 108.6 ?
C7 C6 H6A 108.6 ?
C6 C7 H7C 109.5 ?
C6 C7 H7B 109.5 ?
H7C C7 H7B 109.5 ?
C6 C7 H7A 109.5 ?
H7C C7 H7A 109.5 ?
H7B C7 H7A 109.5 ?
O2 C8 O3 123.42(18) y
O2 C8 C6 119.73(17) y
O3 C8 C6 116.84(18) y

loop_
_geom_bond_atom_site_label_1
_geom_bond_atom_site_label_2
_geom_bond_distance
_geom_bond_publ_flag
O1 C1 1.430(2) y
O1 C4 1.438(2) y
O2 C8 1.253(2) y
O3 C8 1.277(2) y
O3 H3 0.8400 ?
C1 C6 1.514(3) y
C1 C2 1.512(3) y
C1 H1A 1.0000 ?
C2 C3 1.520(3) y
C2 H2A 0.9900 ?
C2 H2B 0.9900 ?
C3 C4 1.528(3) y
C3 H3A 0.9900 ?
C3 H3B 0.9900 ?
C4 C5 1.492(3) y
C4 H4A 1.0000 ?
C5 H5C 0.9800 ?
C5 H5B 0.9800 ?
C5 H5A 0.9800 ?
C6 C8 1.508(3) y
C6 C7 1.536(3) y
C6 H6A 1.0000 ?
C7 H7C 0.9800 ?
C7 H7B 0.9800 ?
C7 H7A 0.9800 ?

loop_
_geom_hbond_atom_site_label_D
_geom_hbond_atom_site_label_H
_geom_hbond_atom_site_label_A
_geom_hbond_site_symmetry_A
_geom_hbond_distance_DH
_geom_hbond_distance_HA
_geom_hbond_distance_DA
_geom_hbond_angle_DHA
O3 H3 O2 3_766 0.84 1.80 2.630(2) 170.1

loop_
_geom_torsion_atom_site_label_1
_geom_torsion_atom_site_label_2
_geom_torsion_atom_site_label_3
_geom_torsion_atom_site_label_4
_geom_torsion
C4 O1 C1 C6 -165.11(15)
C4 O1 C1 C2 -41.6(2)
O1 C1 C2 C3 31.1(2)
C6 C1 C2 C3 149.68(17)
C1 C2 C3 C4 -10.2(2)
C1 O1 C4 C5 158.99(17)
C1 O1 C4 C3 34.5(2)
C2 C3 C4 O1 -13.9(2)
C2 C3 C4 C5 -133.6(2)
O1 C1 C6 C8 -54.51(19)
C2 C1 C6 C8 -170.94(16)
O1 C1 C6 C7 -176.17(16)
C2 C1 C6 C7 67.4(2)
C1 C6 C8 O2 114.20(19)
C7 C6 C8 O2 -123.16(19)
C1 C6 C8 O3 -66.1(2)
C7 C6 C8 O3 56.5(2)
